data_7232854
loop_
_publ_author_name
'Tajima, Tomoyuki'
'Sanda, Rai'
'Nishihara, Katsuya'
'Shirai, Hitoshi'
'Okuda, Yasuhiro'
'Orita, Akihiro'
'Takaguchi, Yutaka'

_publ_section_title
;
 Disproportionation-induced solid-state fluorescence in
 6,13-dihydropentacenes
;
_journal_issue 30
_journal_name_full 'RSC Advances'
_journal_page_first 17035
_journal_paper_doi 10.1039/C9RA03297E
_journal_volume 9
_journal_year 2019
_chemical_formula_sum 'C52 H66 N2 O4'
_chemical_formula_weight 783.06
_space_group_crystal_system triclinic
_space_group_IT_number 2
_space_group_name_Hall '-P 1'
_space_group_name_H-M_alt 'P -1'
_symmetry_space_group_name_Hall '-P 1'
_symmetry_space_group_name_H-M 'P -1'
_atom_sites_solution_hydrogens geom
_audit_block_doi 10.5517/ccdc.csd.cc22587s
_audit_creation_method SHELXL-2014/7
_audit_update_record
;
2019-04-23 deposited with the CCDC.    2019-05-17 downloaded from the CCDC.
;
_cell_angle_alpha 91.765(12)
_cell_angle_beta 91.622(12)
_cell_angle_gamma 92.166(15)
_cell_formula_units_Z 1
_cell_length_a 4.638(3)
_cell_length_b 9.316(5)
_cell_length_c 24.909(14)
_cell_measurement_reflns_used 3149
_cell_measurement_temperature 110(2)
_cell_measurement_theta_max 29.6
_cell_measurement_theta_min 2.5
_cell_volume 1074.5(11)
_computing_cell_refinement CrystalClear
_computing_data_collection CrystalClear
_computing_data_reduction CrystalClear
_computing_structure_refinement 'SHELXL-2014 (Sheldrick, 2014)'
_computing_structure_solution 'SHELXS-97 (Sheldrick, 1990)'
_diffrn_ambient_temperature 110(2)
_diffrn_measured_fraction_theta_full 0.953
_diffrn_measured_fraction_theta_max 0.944
_diffrn_measurement_device_type 'Rigaku/Saturn70 CCD'
_diffrn_measurement_method \w
_diffrn_radiation_monochromator graphite
_diffrn_radiation_type MoK\a
_diffrn_radiation_wavelength 0.71075
_diffrn_reflns_av_R_equivalents 0.0348
_diffrn_reflns_av_unetI/netI 0.0612
_diffrn_reflns_Laue_measured_fraction_full 0.953
_diffrn_reflns_Laue_measured_fraction_max 0.944
_diffrn_reflns_limit_h_max 5
_diffrn_reflns_limit_h_min -5
_diffrn_reflns_limit_k_max 10
_diffrn_reflns_limit_k_min -11
_diffrn_reflns_limit_l_max 30
_diffrn_reflns_limit_l_min -31
_diffrn_reflns_number 7750
_diffrn_reflns_point_group_measured_fraction_full 0.953
_diffrn_reflns_point_group_measured_fraction_max 0.944
_diffrn_reflns_theta_full 25.242
_diffrn_reflns_theta_max 26.490
_diffrn_reflns_theta_min 2.361
_diffrn_source 'fine-focus sealed tube'
_exptl_absorpt_coefficient_mu 0.075
_exptl_absorpt_correction_type none
_exptl_crystal_colour colorless
_exptl_crystal_density_diffrn 1.210
_exptl_crystal_density_method 'not measured'
_exptl_crystal_description platelet
_exptl_crystal_F_000 424
_exptl_crystal_size_max 0.300
_exptl_crystal_size_mid 0.100
_exptl_crystal_size_min 0.010
_refine_diff_density_max 0.198
_refine_diff_density_min -0.249
_refine_diff_density_rms 0.053
_refine_ls_extinction_method none
_refine_ls_goodness_of_fit_ref 1.073
_refine_ls_hydrogen_treatment constr
_refine_ls_matrix_type full
_refine_ls_number_parameters 263
_refine_ls_number_reflns 4205
_refine_ls_number_restraints 0
_refine_ls_restrained_S_all 1.073
_refine_ls_R_factor_all 0.0806
_refine_ls_R_factor_gt 0.0491
_refine_ls_shift/su_max 0.000
_refine_ls_shift/su_mean 0.000
_refine_ls_structure_factor_coef Fsqd
_refine_ls_weighting_details 'w=1/[\s^2^(Fo^2^)+(0.0609P)^2^+0.0200P] where P=(Fo^2^+2Fc^2^)/3'
_refine_ls_weighting_scheme calc
_refine_ls_wR_factor_gt 0.1172
_refine_ls_wR_factor_ref 0.1352
_reflns_Friedel_coverage 0.000
_reflns_number_gt 2680
_reflns_number_total 4205
_reflns_threshold_expression 'I > 2\s(I)'
_cod_data_source_file c9ra03297e2.cif
_cod_data_source_block 3b
_cod_database_code 7232854
_shelx_shelxl_version_number 2014/7
_shelx_space_group_comment
;
The symmetry employed for this shelxl refinement is uniquely defined
by the following loop, which should always be used as a source of
symmetry information in preference to the above space-group names.
They are only intended as comments.
;
_shelx_estimated_absorpt_t_min 0.978
_shelx_estimated_absorpt_t_max 0.999

loop_
_space_group_symop_operation_xyz
'x, y, z'
'-x, -y, -z'

loop_
_atom_site_label
_atom_site_type_symbol
_atom_site_fract_x
_atom_site_fract_y
_atom_site_fract_z
_atom_site_U_iso_or_equiv
_atom_site_adp_type
_atom_site_occupancy
_atom_site_site_symmetry_order
_atom_site_calc_flag
_atom_site_refinement_flags_posn
_atom_site_refinement_flags_adp
C1 C 1.2044(4) 0.12307(18) 0.65064(7) 0.0178(4) Uani 1 1 d . .
C2 C 1.0087(4) 0.22872(18) 0.65161(7) 0.0191(4) Uani 1 1 d . .
H2 H 0.9414 0.2659 0.6847 0.023 Uiso 1 1 calc R U
C3 C 0.9073(3) 0.28210(18) 0.60159(7) 0.0165(4) Uani 1 1 d . .
C4 C 0.7081(3) 0.39244(18) 0.59914(7) 0.0172(4) Uani 1 1 d . .
H4 H 0.6409 0.4328 0.6317 0.021 Uiso 1 1 calc R U
C5 C 0.6073(3) 0.44391(18) 0.55101(7) 0.0157(4) Uani 1 1 d . .
C6 C 0.3976(3) 0.56398(18) 0.55181(7) 0.0174(4) Uani 1 1 d . .
H6 H 0.2264 0.5317 0.5717 0.021 Uiso 1 1 calc R U
H6A H 0.4897 0.6470 0.5723 0.021 Uiso 1 1 calc R U
C7 C 0.2951(3) 0.61538(18) 0.49803(7) 0.0160(4) Uani 1 1 d . .
C8 C 0.0976(3) 0.72362(18) 0.49683(7) 0.0166(4) Uani 1 1 d . .
H8 H 0.0322 0.7628 0.5298 0.020 Uiso 1 1 calc R U
C9 C -0.0086(3) 0.77705(18) 0.44793(7) 0.0168(4) Uani 1 1 d . .
C10 C -0.2162(3) 0.88714(18) 0.44699(7) 0.0175(4) Uani 1 1 d . .
H10 H -0.2872 0.9268 0.4794 0.021 Uiso 1 1 calc R U
C11 C -0.3085(3) 0.93323(18) 0.39849(7) 0.0168(4) Uani 1 1 d . .
C12 C -0.5194(4) 1.04400(18) 0.38471(7) 0.0182(4) Uani 1 1 d . .
O1 O -0.6652(2) 1.11597(13) 0.41448(5) 0.0229(3) Uani 1 1 d . .
N1 N -0.5231(3) 1.05170(15) 0.32879(6) 0.0193(3) Uani 1 1 d . .
C13 C -0.3431(4) 0.95185(19) 0.30421(8) 0.0202(4) Uani 1 1 d . .
O2 O -0.3147(3) 0.93690(14) 0.25619(5) 0.0263(3) Uani 1 1 d . .
C14 C -0.6977(4) 1.15098(19) 0.29823(8) 0.0220(4) Uani 1 1 d . .
H14 H -0.8627 1.1799 0.3199 0.026 Uiso 1 1 calc R U
H14A H -0.7763 1.1010 0.2650 0.026 Uiso 1 1 calc R U
C15 C -0.5227(4) 1.28491(19) 0.28333(7) 0.0213(4) Uani 1 1 d . .
H15 H -0.3609 1.2559 0.2608 0.026 Uiso 1 1 calc R U
H15A H -0.4393 1.3330 0.3165 0.026 Uiso 1 1 calc R U
C16 C -0.7035(4) 1.39169(19) 0.25280(7) 0.0212(4) Uani 1 1 d . .
H16 H -0.7925 1.3426 0.2203 0.025 Uiso 1 1 calc R U
H16A H -0.8612 1.4233 0.2758 0.025 Uiso 1 1 calc R U
C17 C -0.5266(4) 1.52335(19) 0.23616(8) 0.0226(4) Uani 1 1 d . .
H17 H -0.3676 1.4908 0.2136 0.027 Uiso 1 1 calc R U
H17A H -0.4384 1.5719 0.2689 0.027 Uiso 1 1 calc R U
C18 C -0.6979(4) 1.63323(19) 0.20500(7) 0.0232(4) Uani 1 1 d . .
H18 H -0.8721 1.6556 0.2253 0.028 Uiso 1 1 calc R U
H18A H -0.5781 1.7231 0.2033 0.028 Uiso 1 1 calc R U
C19 C -0.7916(4) 1.5848(2) 0.14801(7) 0.0234(4) Uani 1 1 d . .
H19 H -0.9165 1.4965 0.1494 0.028 Uiso 1 1 calc R U
H19A H -0.6187 1.5607 0.1277 0.028 Uiso 1 1 calc R U
C20 C -0.9551(4) 1.6988(2) 0.11826(8) 0.0242(4) Uani 1 1 d . .
H20 H -0.8305 1.7873 0.1174 0.029 Uiso 1 1 calc R U
H20A H -1.1283 1.7222 0.1387 0.029 Uiso 1 1 calc R U
C21 C -1.0498(4) 1.65384(19) 0.06077(7) 0.0248(4) Uani 1 1 d . .
H21 H -0.8766 1.6319 0.0402 0.030 Uiso 1 1 calc R U
H21A H -1.1723 1.5646 0.0615 0.030 Uiso 1 1 calc R U
C22 C -1.2168(4) 1.7677(2) 0.03172(7) 0.0237(4) Uani 1 1 d . .
H22 H -1.0935 1.8566 0.0306 0.028 Uiso 1 1 calc R U
H22A H -1.3889 1.7903 0.0525 0.028 Uiso 1 1 calc R U
C23 C -1.3142(4) 1.7221(2) -0.02565(8) 0.0260(5) Uani 1 1 d . .
H23 H -1.1417 1.7009 -0.0466 0.031 Uiso 1 1 calc R U
H23A H -1.4348 1.6324 -0.0246 0.031 Uiso 1 1 calc R U
C24 C -1.4850(4) 1.8347(2) -0.05454(7) 0.0254(4) Uani 1 1 d . .
H24 H -1.3628 1.9239 -0.0562 0.030 Uiso 1 1 calc R U
H24A H -1.6552 1.8573 -0.0332 0.030 Uiso 1 1 calc R U
C25 C -1.5875(4) 1.7888(2) -0.11140(8) 0.0286(5) Uani 1 1 d . .
H25 H -1.4178 1.7665 -0.1329 0.034 Uiso 1 1 calc R U
H25A H -1.7104 1.6999 -0.1099 0.034 Uiso 1 1 calc R U
C26 C -1.7578(5) 1.9033(2) -0.13934(8) 0.0366(5) Uani 1 1 d . .
H26 H -1.9276 1.9251 -0.1185 0.055 Uiso 1 1 calc R U
H26A H -1.8198 1.8678 -0.1754 0.055 Uiso 1 1 calc R U
H26B H -1.6353 1.9907 -0.1421 0.055 Uiso 1 1 calc R U

loop_
_atom_site_aniso_label
_atom_site_aniso_U_11
_atom_site_aniso_U_22
_atom_site_aniso_U_33
_atom_site_aniso_U_23
_atom_site_aniso_U_13
_atom_site_aniso_U_12
C1 0.0167(9) 0.0149(9) 0.0216(10) 0.0036(7) 0.0002(7) -0.0020(7)
C2 0.0185(9) 0.0165(9) 0.0223(10) 0.0007(7) 0.0032(7) -0.0022(8)
C3 0.0153(8) 0.0132(9) 0.0208(10) 0.0017(7) 0.0017(7) -0.0030(7)
C4 0.0158(9) 0.0139(9) 0.0218(10) 0.0008(7) 0.0035(7) -0.0024(7)
C5 0.0113(8) 0.0118(9) 0.0238(10) 0.0008(7) 0.0017(7) -0.0025(7)
C6 0.0170(9) 0.0137(9) 0.0217(10) 0.0026(7) 0.0029(7) 0.0013(7)
C7 0.0124(8) 0.0132(9) 0.0223(10) 0.0024(7) 0.0021(7) -0.0040(7)
C8 0.0153(8) 0.0128(9) 0.0216(10) 0.0012(7) 0.0038(7) -0.0026(7)
C9 0.0134(8) 0.0128(9) 0.0242(10) 0.0021(7) 0.0021(7) -0.0028(7)
C10 0.0152(9) 0.0133(9) 0.0237(10) 0.0001(7) 0.0040(7) -0.0023(7)
C11 0.0131(8) 0.0120(9) 0.0253(10) 0.0020(7) 0.0014(7) -0.0019(7)
C12 0.0160(9) 0.0131(9) 0.0252(10) 0.0019(7) 0.0004(7) -0.0035(7)
O1 0.0219(7) 0.0172(7) 0.0301(8) 0.0012(6) 0.0048(6) 0.0033(6)
N1 0.0177(7) 0.0158(8) 0.0249(9) 0.0039(6) 0.0008(6) 0.0032(6)
C13 0.0168(9) 0.0165(9) 0.0273(11) 0.0036(8) 0.0004(8) -0.0022(8)
O2 0.0298(7) 0.0276(8) 0.0218(8) 0.0034(6) 0.0019(6) 0.0022(6)
C14 0.0192(9) 0.0198(10) 0.0275(11) 0.0076(8) -0.0008(8) 0.0050(8)
C15 0.0193(9) 0.0191(10) 0.0258(10) 0.0035(8) 0.0009(8) 0.0019(8)
C16 0.0204(9) 0.0178(9) 0.0256(10) 0.0032(8) 0.0006(8) 0.0019(8)
C17 0.0223(9) 0.0201(10) 0.0254(10) 0.0029(8) -0.0003(8) -0.0019(8)
C18 0.0253(10) 0.0170(10) 0.0277(11) 0.0053(8) 0.0013(8) 0.0007(8)
C19 0.0251(10) 0.0194(10) 0.0260(11) 0.0033(8) 0.0015(8) 0.0024(8)
C20 0.0264(10) 0.0193(10) 0.0275(11) 0.0032(8) 0.0048(8) 0.0035(8)
C21 0.0268(10) 0.0210(10) 0.0270(11) 0.0017(8) 0.0026(8) 0.0044(9)
C22 0.0268(10) 0.0199(10) 0.0247(10) 0.0026(8) 0.0014(8) 0.0039(8)
C23 0.0300(10) 0.0213(10) 0.0273(11) 0.0032(8) 0.0036(8) 0.0039(9)
C24 0.0295(10) 0.0229(11) 0.0242(11) 0.0012(8) 0.0034(8) 0.0044(9)
C25 0.0343(11) 0.0253(11) 0.0262(11) -0.0001(8) 0.0025(9) 0.0029(9)
C26 0.0454(13) 0.0347(12) 0.0300(12) 0.0064(10) -0.0039(10) 0.0045(11)

loop_
_atom_type_symbol
_atom_type_description
_atom_type_scat_dispersion_real
_atom_type_scat_dispersion_imag
_atom_type_scat_source
C C 0.0033 0.0016 'International Tables Vol C Tables 4.2.6.8 and 6.1.1.4'
H H 0.0000 0.0000 'International Tables Vol C Tables 4.2.6.8 and 6.1.1.4'
N N 0.0061 0.0033 'International Tables Vol C Tables 4.2.6.8 and 6.1.1.4'
O O 0.0106 0.0060 'International Tables Vol C Tables 4.2.6.8 and 6.1.1.4'

loop_
_geom_angle_atom_site_label_1
_geom_angle_atom_site_label_2
_geom_angle_atom_site_label_3
_geom_angle
_geom_angle_site_symmetry_1
_geom_angle_site_symmetry_3
C2 C1 C11 121.56(16) . 2_666
C2 C1 C13 129.78(17) . 2_666
C11 C1 C13 108.66(15) 2_666 2_666
C1 C2 C3 118.36(17) . .
C4 C3 C2 121.87(16) . .
C4 C3 C9 118.23(16) . 2_666
C2 C3 C9 119.90(16) . 2_666
C5 C4 C3 122.29(17) . .
C4 C5 C7 119.58(16) . 2_666
C4 C5 C6 119.07(16) . .
C7 C5 C6 121.34(15) 2_666 .
C7 C6 C5 116.59(15) . .
C8 C7 C5 119.38(16) . 2_666
C8 C7 C6 118.56(16) . .
C5 C7 C6 122.07(15) 2_666 .
C7 C8 C9 121.74(17) . .
C8 C9 C10 121.42(16) . .
C8 C9 C3 118.78(16) . 2_666
C10 C9 C3 119.80(16) . 2_666
C11 C10 C9 118.15(17) . .
C10 C11 C1 122.22(16) . 2_666
C10 C11 C12 130.53(17) . .
C1 C11 C12 107.25(15) 2_666 .
O1 C12 N1 124.69(16) . .
O1 C12 C11 129.16(17) . .
N1 C12 C11 106.15(14) . .
C12 N1 C13 112.77(14) . .
C12 N1 C14 124.20(14) . .
C13 N1 C14 123.02(15) . .
O2 C13 N1 124.78(16) . .
O2 C13 C1 130.11(17) . 2_666
N1 C13 C1 105.10(15) . 2_666
N1 C14 C15 111.98(15) . .
C14 C15 C16 112.70(15) . .
C17 C16 C15 112.80(15) . .
C16 C17 C18 114.79(15) . .
C19 C18 C17 114.81(15) . .
C18 C19 C20 112.87(15) . .
C19 C20 C21 114.11(15) . .
C22 C21 C20 113.65(15) . .
C21 C22 C23 113.68(15) . .
C24 C23 C22 113.85(15) . .
C23 C24 C25 114.09(15) . .
C26 C25 C24 112.98(16) . .

loop_
_geom_bond_atom_site_label_1
_geom_bond_atom_site_label_2
_geom_bond_distance
_geom_bond_site_symmetry_2
C1 C2 1.364(2) .
C1 C11 1.421(2) 2_666
C1 C13 1.486(2) 2_666
C2 C3 1.430(2) .
C3 C4 1.409(2) .
C3 C9 1.434(2) 2_666
C4 C5 1.381(2) .
C5 C7 1.418(2) 2_666
C5 C6 1.510(2) .
C6 C7 1.507(2) .
C7 C8 1.388(2) .
C7 C5 1.418(2) 2_666
C8 C9 1.413(2) .
C9 C10 1.433(2) .
C9 C3 1.434(2) 2_666
C10 C11 1.358(2) .
C11 C1 1.421(2) 2_666
C11 C12 1.489(2) .
C12 O1 1.220(2) .
C12 N1 1.397(2) .
N1 C13 1.411(2) .
N1 C14 1.468(2) .
C13 O2 1.212(2) .
C13 C1 1.486(2) 2_666
C14 C15 1.524(2) .
C15 C16 1.531(2) .
C16 C17 1.524(2) .
C17 C18 1.535(2) .
C18 C19 1.522(3) .
C19 C20 1.526(2) .
C20 C21 1.527(3) .
C21 C22 1.525(2) .
C22 C23 1.529(3) .
C23 C24 1.524(2) .
C24 C25 1.525(3) .
C25 C26 1.525(3) .

loop_
_geom_torsion_atom_site_label_1
_geom_torsion_atom_site_label_2
_geom_torsion_atom_site_label_3
_geom_torsion_atom_site_label_4
_geom_torsion
_geom_torsion_site_symmetry_1
_geom_torsion_site_symmetry_4
C11 C1 C2 C3 0.3(3) 2_666 .
C13 C1 C2 C3 -179.61(16) 2_666 .
C1 C2 C3 C4 -179.14(15) . .
C1 C2 C3 C9 0.9(2) . 2_666
C2 C3 C4 C5 -179.48(15) . .
C9 C3 C4 C5 0.5(3) 2_666 .
C3 C4 C5 C7 0.1(3) . 2_666
C3 C4 C5 C6 -179.04(15) . .
C4 C5 C6 C7 -179.92(14) . .
C7 C5 C6 C7 0.9(3) 2_666 .
C5 C6 C7 C8 178.72(14) . .
C5 C6 C7 C5 -0.9(3) . 2_666
C5 C7 C8 C9 -0.2(3) 2_666 .
C6 C7 C8 C9 -179.88(14) . .
C7 C8 C9 C10 178.92(15) . .
C7 C8 C9 C3 -0.4(3) . 2_666
C8 C9 C10 C11 180.00(15) . .
C3 C9 C10 C11 -0.7(2) 2_666 .
C9 C10 C11 C1 -0.6(3) . 2_666
C9 C10 C11 C12 179.90(16) . .
C10 C11 C12 O1 -2.6(3) . .
C1 C11 C12 O1 177.81(17) 2_666 .
C10 C11 C12 N1 177.62(17) . .
C1 C11 C12 N1 -1.98(18) 2_666 .
O1 C12 N1 C13 -177.28(16) . .
C11 C12 N1 C13 2.52(19) . .
O1 C12 N1 C14 1.9(3) . .
C11 C12 N1 C14 -178.33(14) . .
C12 N1 C13 O2 178.77(17) . .
C14 N1 C13 O2 -0.4(3) . .
C12 N1 C13 C1 -2.02(19) . 2_666
C14 N1 C13 C1 178.82(14) . 2_666
C12 N1 C14 C15 98.07(19) . .
C13 N1 C14 C15 -82.9(2) . .
N1 C14 C15 C16 -178.38(14) . .
C14 C15 C16 C17 -178.01(16) . .
C15 C16 C17 C18 179.55(15) . .
C16 C17 C18 C19 -71.1(2) . .
C17 C18 C19 C20 -178.70(15) . .
C18 C19 C20 C21 179.49(15) . .
C19 C20 C21 C22 179.15(15) . .
C20 C21 C22 C23 -179.43(16) . .
C21 C22 C23 C24 179.14(15) . .
C22 C23 C24 C25 -178.91(16) . .
C23 C24 C25 C26 179.98(16) . .
